data_7052763
loop_
_publ_author_name
'Miu, Chia-Yeh'
'Chi, Hsin-Hung'
'Chen, Szu-Wei'
'Cherng, Jiann-Jang'
'Hsu, Miao-Hsing'
'Huang, Yu-Xin'
'Shieh, Minghuey'

_publ_section_title
;
 Reactions of the \m3-sulfido triiron cluster [SFe3(CO)9]2&#x2212; with
 functionalized organic halides and mercury salts: selective reactivity,
 electrochemistry, and theoretical calculations
;
_journal_issue 11
_journal_name_full 'New Journal of Chemistry'
_journal_page_first 2442
_journal_paper_doi 10.1039/c1nj20279k
_journal_volume 35
_journal_year 2011
_chemical_formula_moiety 'C20 H26 Cl Fe3 N O9 S'
_chemical_formula_sum 'C20 H26 Cl Fe3 N O9 S'
_chemical_formula_weight 659.48
_chemical_name_systematic
;
?
;
_space_group_IT_number 14
_symmetry_cell_setting monoclinic
_symmetry_space_group_name_Hall '-P 2ybc'
_symmetry_space_group_name_H-M 'P 1 21/c 1'
_atom_sites_solution_hydrogens geom
_atom_sites_solution_primary direct
_atom_sites_solution_secondary difmap
_audit_creation_method SHELXL-97
_cell_angle_alpha 90.00
_cell_angle_beta 92.5182(5)
_cell_angle_gamma 90.00
_cell_formula_units_Z 8
_cell_length_a 18.9216(2)
_cell_length_b 12.3679(2)
_cell_length_c 23.5577(4)
_cell_measurement_reflns_used 41086
_cell_measurement_temperature 200(2)
_cell_measurement_theta_max 25.028
_cell_measurement_theta_min 2.037
_cell_volume 5507.66(14)
_computing_cell_refinement 'HKL Scalepack (Otwinowski & Minor 1997)'
_computing_data_collection 'Collect (Nonius BV, 1997-2000)'
_computing_data_reduction 'HKL Denzo and Scalepack (Otwinowski & Minor 19'
_computing_molecular_graphics 'Ortep-3 for Windows (Farrugia, 1997)'
_computing_publication_material 'WinGX publication routines (Farrugia, 1999)'
_computing_structure_refinement 'SHELXL-97 (Sheldrick, 1997)'
_computing_structure_solution 'SHELXS-97 (Sheldrick, 1997)'
_diffrn_ambient_temperature 200(2)
_diffrn_measured_fraction_theta_full 0.999
_diffrn_measured_fraction_theta_max 0.999
_diffrn_measurement_device_type KappaCCD
_diffrn_measurement_method 'CCD rotation images, thick slices'
_diffrn_radiation_monochromator graphite
_diffrn_radiation_source 'fine-focus sealed tube'
_diffrn_radiation_type MoK\a
_diffrn_radiation_wavelength 0.71073
_diffrn_reflns_av_R_equivalents 0.0791
_diffrn_reflns_av_sigmaI/netI 0.0569
_diffrn_reflns_limit_h_max 22
_diffrn_reflns_limit_h_min -22
_diffrn_reflns_limit_k_max 14
_diffrn_reflns_limit_k_min -14
_diffrn_reflns_limit_l_max 28
_diffrn_reflns_limit_l_min -28
_diffrn_reflns_number 54677
_diffrn_reflns_theta_full 25.01
_diffrn_reflns_theta_max 25.01
_diffrn_reflns_theta_min 2.08
_exptl_absorpt_coefficient_mu 1.778
_exptl_absorpt_correction_T_max 0.7734
_exptl_absorpt_correction_T_min 0.701
_exptl_absorpt_correction_type multi-scan
_exptl_absorpt_process_details
;
?
;
_exptl_crystal_colour black
_exptl_crystal_density_diffrn 1.591
_exptl_crystal_density_method 'not measured'
_exptl_crystal_description prism
_exptl_crystal_F_000 2688
_exptl_crystal_size_max 0.22
_exptl_crystal_size_mid 0.2
_exptl_crystal_size_min 0.08
_refine_diff_density_max 0.852
_refine_diff_density_min -0.929
_refine_diff_density_rms 0.271
_refine_ls_extinction_method none
_refine_ls_goodness_of_fit_ref 1.024
_refine_ls_hydrogen_treatment noref
_refine_ls_matrix_type full
_refine_ls_number_parameters 631
_refine_ls_number_reflns 9688
_refine_ls_number_restraints 0
_refine_ls_restrained_S_all 1.024
_refine_ls_R_factor_all 0.0818
_refine_ls_R_factor_gt 0.0412
_refine_ls_shift/su_max 0.001
_refine_ls_shift/su_mean 0.000
_refine_ls_structure_factor_coef Fsqd
_refine_ls_weighting_details 'calc w=1/[\s^2^(Fo^2^)+(0.0578P)^2^+0.0000P] where P=(Fo^2^+2Fc^2^)/3'
_refine_ls_weighting_scheme calc
_refine_ls_wR_factor_gt 0.0981
_refine_ls_wR_factor_ref 0.1197
_reflns_number_gt 6271
_reflns_number_total 9688
_reflns_threshold_expression >2sigma(I)
_cod_data_source_file c1nj20279k.txt
_cod_data_source_block 2
_cod_original_cell_volume 5507.7(1)
_cod_original_sg_symbol_H-M 'P 21/c'
_cod_database_code 7052763

loop_
_symmetry_equiv_pos_as_xyz
'x, y, z'
'-x, y+1/2, -z+1/2'
'-x, -y, -z'
'x, -y-1/2, z-1/2'

loop_
_atom_site_label
_atom_site_type_symbol
_atom_site_fract_x
_atom_site_fract_y
_atom_site_fract_z
_atom_site_U_iso_or_equiv
_atom_site_adp_type
_atom_site_occupancy
_atom_site_symmetry_multiplicity
_atom_site_calc_flag
_atom_site_refinement_flags
Fe1 Fe 0.15424(3) 0.80033(5) 0.34964(2) 0.03501(16) Uani 1 1 d .
Fe2 Fe 0.26332(3) 0.85472(4) 0.41687(2) 0.03573(16) Uani 1 1 d .
Fe3 Fe 0.23859(3) 0.64887(4) 0.39439(2) 0.03278(16) Uani 1 1 d .
Fe4 Fe 0.34787(3) 0.22910(4) 0.15133(2) 0.03343(16) Uani 1 1 d .
Fe5 Fe 0.25882(3) 0.36728(4) 0.10176(2) 0.03390(16) Uani 1 1 d .
Fe6 Fe 0.24202(3) 0.15711(4) 0.08579(2) 0.03483(16) Uani 1 1 d .
Cl1 Cl 0.42951(6) 0.60059(10) 0.28035(5) 0.0629(3) Uani 1 1 d .
Cl2 Cl 0.06626(6) 0.42408(10) 0.21536(5) 0.0664(4) Uani 1 1 d .
S1 S 0.26337(5) 0.77530(8) 0.33701(4) 0.0317(2) Uani 1 1 d .
S2 S 0.23762(4) 0.24579(8) 0.16287(4) 0.0312(2) Uani 1 1 d .
O1 O 0.07278(15) 0.6495(3) 0.27729(13) 0.0581(9) Uani 1 1 d .
O2 O 0.05653(15) 0.8261(3) 0.44164(13) 0.0680(10) Uani 1 1 d .
O3 O 0.12144(17) 1.0027(3) 0.28955(17) 0.0867(12) Uani 1 1 d .
O4 O 0.19637(15) 0.8408(3) 0.52672(13) 0.0621(9) Uani 1 1 d .
O5 O 0.2528(2) 1.0862(3) 0.39284(19) 0.0999(13) Uani 1 1 d .
O6 O 0.41179(15) 0.8507(3) 0.45682(12) 0.0566(8) Uani 1 1 d .
O7 O 0.36573(16) 0.5774(3) 0.45934(14) 0.0662(10) Uani 1 1 d .
O8 O 0.21568(17) 0.4592(3) 0.32154(14) 0.0689(10) Uani 1 1 d .
O9 O 0.13720(16) 0.6008(3) 0.48169(14) 0.0696(10) Uani 1 1 d .
O13 O 0.38680(17) 0.0382(3) 0.21960(16) 0.0841(12) Uani 1 1 d .
O14 O 0.44402(14) 0.2107(3) 0.05787(13) 0.0588(9) Uani 1 1 d .
O15 O 0.42840(15) 0.3966(3) 0.21223(14) 0.0698(10) Uani 1 1 d .
O16 O 0.36354(16) 0.4243(3) 0.01924(14) 0.0710(10) Uani 1 1 d .
O17 O 0.2645(2) 0.5651(3) 0.17025(15) 0.0815(11) Uani 1 1 d .
O18 O 0.13226(16) 0.4110(3) 0.02953(14) 0.0651(9) Uani 1 1 d .
O19 O 0.09441(15) 0.1317(3) 0.04573(12) 0.0571(8) Uani 1 1 d .
O20 O 0.27461(19) -0.0674(3) 0.11610(18) 0.0921(13) Uani 1 1 d .
O21 O 0.30676(16) 0.1737(3) -0.02482(13) 0.0668(10) Uani 1 1 d .
N1 N 0.50244(17) 0.2602(3) 0.38819(14) 0.0491(10) Uani 1 1 d .
N2 N 0.00561(16) 0.2895(3) 0.38946(14) 0.0443(9) Uani 1 1 d .
C1 C 0.1059(2) 0.7087(4) 0.30609(17) 0.0402(10) Uani 1 1 d .
C2 C 0.0964(2) 0.8149(4) 0.40625(18) 0.0464(11) Uani 1 1 d .
C3 C 0.1343(2) 0.9236(4) 0.3139(2) 0.0527(12) Uani 1 1 d .
C4 C 0.2219(2) 0.8462(3) 0.4833(2) 0.0453(11) Uani 1 1 d .
C5 C 0.2563(2) 0.9948(4) 0.4024(2) 0.0561(12) Uani 1 1 d .
C6 C 0.3528(2) 0.8516(3) 0.44182(16) 0.0396(10) Uani 1 1 d .
C7 C 0.3170(2) 0.6046(3) 0.43342(18) 0.0428(10) Uani 1 1 d .
C8 C 0.2240(2) 0.5336(4) 0.34948(18) 0.0442(11) Uani 1 1 d .
C9 C 0.1765(2) 0.6220(3) 0.44757(19) 0.0470(11) Uani 1 1 d .
C10 C 0.31727(18) 0.7953(3) 0.27537(15) 0.0371(10) Uani 1 1 d .
H10A H 0.3149 0.7314 0.2523 0.045 Uiso 1 1 d R
H10B H 0.2996 0.8559 0.2537 0.045 Uiso 1 1 d R
C11 C 0.39420(18) 0.8129(3) 0.29318(16) 0.0400(10) Uani 1 1 d .
H11A H 0.4207 0.8265 0.2601 0.048 Uiso 1 1 d R
H11B H 0.3971 0.8747 0.3179 0.048 Uiso 1 1 d R
C12 C 0.43004(19) 0.7186(3) 0.32361(17) 0.0447(11) Uani 1 1 d .
H12A H 0.4780 0.7361 0.3349 0.054 Uiso 1 1 d R
H12B H 0.4040 0.7029 0.3567 0.054 Uiso 1 1 d R
C13 C 0.3722(2) 0.1128(4) 0.19235(19) 0.0504(11) Uani 1 1 d .
C14 C 0.4051(2) 0.2164(3) 0.09393(18) 0.0408(10) Uani 1 1 d .
C15 C 0.3946(2) 0.3310(4) 0.18903(18) 0.0431(11) Uani 1 1 d .
C16 C 0.3228(2) 0.4000(3) 0.05137(18) 0.0470(11) Uani 1 1 d .
C17 C 0.2633(2) 0.4879(4) 0.14350(19) 0.0501(11) Uani 1 1 d .
C18 C 0.1815(2) 0.3949(3) 0.05823(19) 0.0446(10) Uani 1 1 d .
C19 C 0.1532(2) 0.1426(3) 0.06172(17) 0.0422(10) Uani 1 1 d .
C20 C 0.2618(2) 0.0214(4) 0.1045(2) 0.0565(12) Uani 1 1 d .
C21 C 0.2821(2) 0.1674(4) 0.0191(2) 0.0489(11) Uani 1 1 d .
C22 C 0.18248(17) 0.2322(3) 0.22367(16) 0.0375(10) Uani 1 1 d .
H22A H 0.1997 0.1735 0.2472 0.045 Uiso 1 1 d R
H22B H 0.1844 0.2981 0.2453 0.045 Uiso 1 1 d R
C23 C 0.10609(18) 0.2126(3) 0.20580(17) 0.0431(10) Uani 1 1 d .
H23A H 0.1036 0.1497 0.1820 0.052 Uiso 1 1 d R
H23B H 0.0796 0.2002 0.2390 0.052 Uiso 1 1 d R
C24 C 0.07029(19) 0.3040(4) 0.17337(17) 0.0504(12) Uani 1 1 d .
H24A H 0.0969 0.3202 0.1406 0.060 Uiso 1 1 d R
H24B H 0.0231 0.2834 0.1614 0.060 Uiso 1 1 d R
C25 C 0.5770(2) 0.2522(3) 0.36823(17) 0.0446(11) Uani 1 1 d .
H25A H 0.5788 0.1990 0.3386 0.054 Uiso 1 1 d R
H25B H 0.5911 0.3212 0.3538 0.054 Uiso 1 1 d R
C26 C 0.6333(2) 0.2229(4) 0.41333(18) 0.0542(12) Uani 1 1 d .
H26A H 0.6791 0.2198 0.3974 0.065 Uiso 1 1 d R
H26B H 0.6216 0.1532 0.4282 0.065 Uiso 1 1 d R
H26C H 0.6339 0.2754 0.4433 0.065 Uiso 1 1 d R
C27 C 0.4979(2) 0.3470(4) 0.43372(18) 0.0520(12) Uani 1 1 d .
H27A H 0.4499 0.3541 0.4447 0.062 Uiso 1 1 d R
H27B H 0.5274 0.3268 0.4662 0.062 Uiso 1 1 d R
C28 C 0.5222(3) 0.4575(4) 0.4175(2) 0.0669(14) Uani 1 1 d .
H28A H 0.5174 0.5051 0.4493 0.080 Uiso 1 1 d R
H28B H 0.4932 0.4831 0.3858 0.080 Uiso 1 1 d R
H28C H 0.5708 0.4558 0.4073 0.080 Uiso 1 1 d R
C29 C 0.4558(2) 0.2902(4) 0.33624(18) 0.0648(14) Uani 1 1 d .
H29A H 0.4732 0.3567 0.3211 0.078 Uiso 1 1 d R
H29B H 0.4581 0.2344 0.3080 0.078 Uiso 1 1 d R
C30 C 0.3779(2) 0.3028(6) 0.3462(2) 0.106(2) Uani 1 1 d .
H30A H 0.3527 0.3226 0.3115 0.127 Uiso 1 1 d R
H30B H 0.3736 0.3594 0.3737 0.127 Uiso 1 1 d R
H30C H 0.3585 0.2370 0.3606 0.127 Uiso 1 1 d R
C31 C 0.4796(3) 0.1561(4) 0.4146(2) 0.0743(16) Uani 1 1 d .
H31A H 0.5085 0.1433 0.4484 0.089 Uiso 1 1 d R
H31B H 0.4311 0.1632 0.4242 0.089 Uiso 1 1 d R
C32 C 0.4808(4) 0.0596(5) 0.3762(3) 0.134(3) Uani 1 1 d .
H32A H 0.4648 -0.0017 0.3971 0.161 Uiso 1 1 d R
H32B H 0.5289 0.0484 0.3664 0.161 Uiso 1 1 d R
H32C H 0.4515 0.0683 0.3422 0.161 Uiso 1 1 d R
C33 C 0.0792(2) 0.2705(3) 0.36763(17) 0.0479(11) Uani 1 1 d .
H33A H 0.0826 0.1969 0.3552 0.057 Uiso 1 1 d R
H33B H 0.0873 0.3182 0.3364 0.057 Uiso 1 1 d R
C34 C 0.1395(2) 0.2849(4) 0.41153(19) 0.0591(13) Uani 1 1 d .
H34A H 0.1845 0.2710 0.3958 0.071 Uiso 1 1 d R
H34B H 0.1330 0.2373 0.4430 0.071 Uiso 1 1 d R
H34C H 0.1378 0.3586 0.4242 0.071 Uiso 1 1 d R
C35 C -0.0094(2) 0.2115(4) 0.43671(18) 0.0544(12) Uani 1 1 d .
H35A H 0.0239 0.2236 0.4679 0.065 Uiso 1 1 d R
H35B H -0.0565 0.2230 0.4490 0.065 Uiso 1 1 d R
C36 C -0.0029(3) 0.0930(4) 0.4221(2) 0.097(2) Uani 1 1 d .
H36A H -0.0131 0.0514 0.4551 0.116 Uiso 1 1 d R
H36B H 0.0440 0.0763 0.4107 0.116 Uiso 1 1 d R
H36C H -0.0365 0.0756 0.3917 0.116 Uiso 1 1 d R
C37 C -0.0455(2) 0.2739(4) 0.33862(18) 0.0660(15) Uani 1 1 d .
H37A H -0.0316 0.3201 0.3083 0.079 Uiso 1 1 d R
H37B H -0.0433 0.1998 0.3266 0.079 Uiso 1 1 d R
C38 C -0.1223(3) 0.2920(6) 0.3504(2) 0.116(3) Uani 1 1 d .
H38A H -0.1511 0.2799 0.3164 0.140 Uiso 1 1 d R
H38B H -0.1263 0.3662 0.3618 0.140 Uiso 1 1 d R
H38C H -0.1380 0.2459 0.3801 0.140 Uiso 1 1 d R
C39 C -0.0003(2) 0.4016(4) 0.41370(18) 0.0498(11) Uani 1 1 d .
H39A H -0.0468 0.4136 0.4272 0.060 Uiso 1 1 d R
H39B H 0.0340 0.4090 0.4447 0.060 Uiso 1 1 d R
C40 C 0.0150(2) 0.4925(4) 0.3734(2) 0.0670(14) Uani 1 1 d .
H40A H 0.0112 0.5602 0.3929 0.080 Uiso 1 1 d R
H40B H -0.0191 0.4900 0.3420 0.080 Uiso 1 1 d R
H40C H 0.0618 0.4854 0.3595 0.080 Uiso 1 1 d R

loop_
_atom_site_aniso_label
_atom_site_aniso_U_11
_atom_site_aniso_U_22
_atom_site_aniso_U_33
_atom_site_aniso_U_23
_atom_site_aniso_U_13
_atom_site_aniso_U_12
Fe1 0.0304(3) 0.0369(4) 0.0381(4) 0.0052(3) 0.0055(2) 0.0046(2)
Fe2 0.0372(3) 0.0323(3) 0.0381(4) -0.0040(3) 0.0066(3) -0.0001(2)
Fe3 0.0335(3) 0.0297(3) 0.0354(4) 0.0021(2) 0.0044(2) 0.0007(2)
Fe4 0.0289(3) 0.0363(4) 0.0353(3) 0.0032(3) 0.0042(2) 0.0015(2)
Fe5 0.0351(3) 0.0305(3) 0.0364(4) 0.0040(3) 0.0047(2) 0.0010(2)
Fe6 0.0346(3) 0.0332(3) 0.0371(4) -0.0046(3) 0.0066(2) -0.0014(2)
Cl1 0.0827(8) 0.0521(8) 0.0542(8) -0.0025(6) 0.0060(6) 0.0225(6)
Cl2 0.0790(8) 0.0622(9) 0.0588(8) 0.0065(6) 0.0111(6) 0.0249(6)
S1 0.0301(5) 0.0313(6) 0.0340(6) 0.0021(4) 0.0047(4) 0.0014(4)
S2 0.0298(5) 0.0319(6) 0.0322(6) 0.0011(4) 0.0051(4) 0.0004(4)
O1 0.060(2) 0.056(2) 0.058(2) -0.0030(17) -0.0097(16) -0.0020(16)
O2 0.0438(18) 0.114(3) 0.047(2) 0.0049(19) 0.0132(15) 0.0139(18)
O3 0.078(2) 0.061(3) 0.121(3) 0.049(2) 0.003(2) 0.0124(19)
O4 0.062(2) 0.082(3) 0.043(2) -0.0113(17) 0.0158(16) -0.0025(17)
O5 0.129(3) 0.031(2) 0.140(4) 0.004(2) 0.006(3) 0.006(2)
O6 0.0436(18) 0.076(2) 0.051(2) -0.0067(16) 0.0023(14) -0.0080(15)
O7 0.054(2) 0.062(2) 0.081(3) 0.0143(19) -0.0220(18) 0.0062(16)
O8 0.087(2) 0.045(2) 0.073(2) -0.0187(19) -0.0041(18) -0.0051(17)
O9 0.073(2) 0.070(2) 0.068(2) 0.0197(19) 0.0362(18) -0.0022(18)
O13 0.070(2) 0.076(3) 0.105(3) 0.051(2) 0.0000(19) 0.0043(19)
O14 0.0431(17) 0.088(3) 0.046(2) -0.0026(17) 0.0138(15) 0.0066(16)
O15 0.057(2) 0.072(2) 0.080(3) -0.024(2) -0.0071(17) -0.0088(18)
O16 0.071(2) 0.069(2) 0.076(2) 0.0340(19) 0.0372(18) 0.0109(18)
O17 0.123(3) 0.044(2) 0.078(3) -0.013(2) 0.011(2) -0.011(2)
O18 0.055(2) 0.063(2) 0.076(2) 0.0080(18) -0.0157(17) 0.0119(17)
O19 0.0453(18) 0.074(2) 0.052(2) -0.0046(16) 0.0000(15) -0.0118(16)
O20 0.087(3) 0.035(2) 0.155(4) 0.004(2) 0.008(2) 0.0076(19)
O21 0.063(2) 0.097(3) 0.042(2) -0.0135(18) 0.0168(16) -0.0056(18)
N1 0.053(2) 0.063(3) 0.033(2) 0.0014(18) 0.0081(17) -0.0150(18)
N2 0.046(2) 0.056(3) 0.031(2) 0.0015(17) 0.0057(16) -0.0032(17)
C1 0.037(2) 0.045(3) 0.039(3) 0.008(2) 0.0050(19) 0.009(2)
C2 0.042(2) 0.061(3) 0.036(3) 0.005(2) 0.000(2) 0.005(2)
C3 0.042(2) 0.049(3) 0.068(3) 0.011(3) 0.009(2) 0.005(2)
C4 0.045(3) 0.042(3) 0.050(3) -0.012(2) 0.004(2) -0.0002(19)
C5 0.064(3) 0.039(3) 0.066(3) -0.001(2) 0.008(2) 0.004(2)
C6 0.044(3) 0.039(3) 0.037(3) -0.0095(19) 0.013(2) -0.0042(19)
C7 0.048(3) 0.033(2) 0.047(3) 0.003(2) 0.004(2) -0.005(2)
C8 0.046(3) 0.040(3) 0.047(3) 0.003(2) 0.003(2) -0.001(2)
C9 0.052(3) 0.038(3) 0.051(3) 0.002(2) 0.006(2) -0.001(2)
C10 0.042(2) 0.040(3) 0.030(2) 0.0081(18) 0.0085(17) 0.0048(18)
C11 0.039(2) 0.042(3) 0.041(3) -0.002(2) 0.0135(18) -0.0093(19)
C12 0.029(2) 0.061(3) 0.044(3) -0.005(2) 0.0020(18) -0.0039(19)
C13 0.039(2) 0.054(3) 0.058(3) 0.012(3) 0.006(2) 0.001(2)
C14 0.039(2) 0.045(3) 0.038(3) 0.001(2) -0.003(2) 0.0054(19)
C15 0.037(2) 0.050(3) 0.042(3) -0.001(2) 0.0047(19) 0.006(2)
C16 0.057(3) 0.039(3) 0.047(3) 0.011(2) 0.013(2) 0.005(2)
C17 0.062(3) 0.040(3) 0.049(3) 0.008(2) 0.007(2) -0.001(2)
C18 0.043(2) 0.037(3) 0.055(3) 0.004(2) 0.007(2) 0.000(2)
C19 0.048(3) 0.038(3) 0.041(3) -0.007(2) 0.014(2) -0.004(2)
C20 0.049(3) 0.045(3) 0.076(4) -0.008(3) 0.009(2) 0.002(2)
C21 0.044(3) 0.054(3) 0.048(3) -0.010(2) -0.001(2) -0.005(2)
C22 0.034(2) 0.044(3) 0.035(2) 0.0033(19) 0.0081(17) 0.0012(18)
C23 0.037(2) 0.051(3) 0.043(3) -0.001(2) 0.0121(19) -0.009(2)
C24 0.030(2) 0.082(4) 0.039(3) 0.000(2) 0.0065(18) -0.002(2)
C25 0.053(3) 0.041(3) 0.041(3) -0.004(2) 0.011(2) -0.005(2)
C26 0.061(3) 0.047(3) 0.056(3) 0.006(2) 0.007(2) 0.009(2)
C27 0.049(3) 0.073(4) 0.036(3) -0.007(2) 0.016(2) 0.001(2)
C28 0.085(4) 0.058(4) 0.058(3) -0.008(3) 0.007(3) 0.010(3)
C29 0.061(3) 0.099(4) 0.034(3) 0.005(3) 0.002(2) -0.011(3)
C30 0.053(3) 0.212(8) 0.053(4) 0.011(4) 0.005(3) -0.015(4)
C31 0.096(4) 0.079(4) 0.049(3) 0.011(3) 0.006(3) -0.048(3)
C32 0.230(8) 0.081(5) 0.092(5) -0.005(4) 0.017(5) -0.089(5)
C33 0.063(3) 0.044(3) 0.039(3) 0.006(2) 0.018(2) 0.008(2)
C34 0.053(3) 0.070(4) 0.056(3) 0.005(3) 0.013(2) 0.013(2)
C35 0.065(3) 0.063(4) 0.035(3) 0.007(2) 0.009(2) -0.016(2)
C36 0.159(6) 0.070(4) 0.060(4) 0.013(3) 0.003(3) -0.046(4)
C37 0.056(3) 0.103(4) 0.038(3) 0.007(3) -0.003(2) -0.013(3)
C38 0.056(3) 0.224(8) 0.068(4) 0.018(5) -0.014(3) -0.034(4)
C39 0.044(2) 0.059(3) 0.048(3) -0.004(2) 0.013(2) 0.009(2)
C40 0.072(3) 0.053(3) 0.077(4) 0.011(3) 0.019(3) 0.024(3)

loop_
_atom_type_symbol
_atom_type_description
_atom_type_scat_dispersion_real
_atom_type_scat_dispersion_imag
_atom_type_scat_source
C C 0.0033 0.0016 'International Tables Vol C Tables 4.2.6.8 and 6.1.1.4'
H H 0.0000 0.0000 'International Tables Vol C Tables 4.2.6.8 and 6.1.1.4'
Fe Fe 0.3463 0.8444 'International Tables Vol C Tables 4.2.6.8 and 6.1.1.4'
Br Br -0.2901 2.4595 'International Tables Vol C Tables 4.2.6.8 and 6.1.1.4'
S S 0.1246 0.1234 'International Tables Vol C Tables 4.2.6.8 and 6.1.1.4'
O O 0.0106 0.0060 'International Tables Vol C Tables 4.2.6.8 and 6.1.1.4'
N N 0.0061 0.0033 'International Tables Vol C Tables 4.2.6.8 and 6.1.1.4'
Cl Cl 0.1484 0.1585 'International Tables Vol C Tables 4.2.6.8 and 6.1.1.4'

loop_
_geom_angle_atom_site_label_1
_geom_angle_atom_site_label_2
_geom_angle_atom_site_label_3
_geom_angle
C1 Fe1 C2 100.51(19)
C1 Fe1 C3 100.5(2)
C2 Fe1 C3 98.3(2)
C1 Fe1 S1 107.97(12)
C2 Fe1 S1 139.27(13)
C3 Fe1 S1 104.26(13)
C1 Fe1 Fe2 152.82(13)
C2 Fe1 Fe2 90.86(13)
C3 Fe1 Fe2 102.17(15)
S1 Fe1 Fe2 51.66(3)
C1 Fe1 Fe3 93.74(13)
C2 Fe1 Fe3 98.84(14)
C3 Fe1 Fe3 155.24(13)
S1 Fe1 Fe3 51.67(3)
Fe2 Fe1 Fe3 59.92(2)
C6 Fe2 C5 98.51(19)
C6 Fe2 C4 99.12(18)
C5 Fe2 C4 101.2(2)
C6 Fe2 S1 104.29(12)
C5 Fe2 S1 106.57(15)
C4 Fe2 S1 140.12(13)
C6 Fe2 Fe1 155.26(12)
C5 Fe2 Fe1 94.82(15)
C4 Fe2 Fe1 98.58(13)
S1 Fe2 Fe1 51.65(3)
C6 Fe2 Fe3 101.80(13)
C5 Fe2 Fe3 153.51(15)
C4 Fe2 Fe3 92.17(13)
S1 Fe2 Fe3 51.86(3)
Fe1 Fe2 Fe3 60.35(2)
C9 Fe3 C8 100.20(19)
C9 Fe3 C7 97.94(19)
C8 Fe3 C7 99.34(19)
C9 Fe3 S1 138.67(14)
C8 Fe3 S1 104.00(14)
C7 Fe3 S1 110.39(13)
C9 Fe3 Fe2 98.94(14)
C8 Fe3 Fe2 155.36(14)
C7 Fe3 Fe2 93.23(13)
S1 Fe3 Fe2 51.51(3)
C9 Fe3 Fe1 90.43(13)
C8 Fe3 Fe1 104.68(13)
C7 Fe3 Fe1 152.72(13)
S1 Fe3 Fe1 51.30(3)
Fe2 Fe3 Fe1 59.74(2)
C15 Fe4 C14 97.96(18)
C15 Fe4 C13 101.1(2)
C14 Fe4 C13 100.94(19)
C15 Fe4 S2 109.90(13)
C14 Fe4 S2 137.77(12)
C13 Fe4 S2 103.91(13)
C15 Fe4 Fe6 153.18(13)
C14 Fe4 Fe6 89.83(12)
C13 Fe4 Fe6 102.53(14)
S2 Fe4 Fe6 51.80(3)
C15 Fe4 Fe5 93.23(13)
C14 Fe4 Fe5 96.85(12)
C13 Fe4 Fe5 155.26(13)
S2 Fe4 Fe5 51.83(3)
Fe6 Fe4 Fe5 60.26(2)
C16 Fe5 C18 97.94(19)
C16 Fe5 C17 99.21(19)
C18 Fe5 C17 100.03(19)
C16 Fe5 S2 139.89(14)
C18 Fe5 S2 110.47(13)
C17 Fe5 S2 102.87(14)
C16 Fe5 Fe4 90.13(13)
C18 Fe5 Fe4 150.64(14)
C17 Fe5 Fe4 106.49(14)
S2 Fe5 Fe4 51.64(3)
C16 Fe5 Fe6 102.11(14)
C18 Fe5 Fe6 90.92(14)
C17 Fe5 Fe6 154.40(14)
S2 Fe5 Fe6 51.53(3)
Fe4 Fe5 Fe6 59.75(2)
C19 Fe6 C20 99.93(19)
C19 Fe6 C21 99.24(18)
C20 Fe6 C21 101.2(2)
C19 Fe6 S2 104.79(13)
C20 Fe6 S2 107.01(16)
C21 Fe6 S2 138.73(14)
C19 Fe6 Fe4 156.34(13)
C20 Fe6 Fe4 91.58(15)
C21 Fe6 Fe4 98.71(13)
S2 Fe6 Fe4 51.78(3)
C19 Fe6 Fe5 104.67(13)
C20 Fe6 Fe5 150.88(15)
C21 Fe6 Fe5 90.11(14)
S2 Fe6 Fe5 51.70(3)
Fe4 Fe6 Fe5 59.99(2)
C10 S1 Fe1 132.23(12)
C10 S1 Fe2 131.59(13)
Fe1 S1 Fe2 76.69(4)
C10 S1 Fe3 138.48(13)
Fe1 S1 Fe3 77.03(4)
Fe2 S1 Fe3 76.63(4)
C22 S2 Fe4 133.84(12)
C22 S2 Fe6 132.15(13)
Fe4 S2 Fe6 76.43(4)
C22 S2 Fe5 136.86(13)
Fe4 S2 Fe5 76.54(4)
Fe6 S2 Fe5 76.77(4)
C31 N1 C25 111.3(4)
C31 N1 C27 106.6(3)
C25 N1 C27 110.3(3)
C31 N1 C29 112.0(3)
C25 N1 C29 106.4(3)
C27 N1 C29 110.2(4)
C39 N2 C35 106.8(3)
C39 N2 C37 111.1(3)
C35 N2 C37 111.5(3)
C39 N2 C33 110.8(3)
C35 N2 C33 110.7(3)
C37 N2 C33 105.9(3)
O1 C1 Fe1 178.6(4)
O2 C2 Fe1 177.2(4)
O3 C3 Fe1 178.6(5)
O4 C4 Fe2 178.7(4)
O5 C5 Fe2 179.0(4)
O6 C6 Fe2 178.2(4)
O7 C7 Fe3 178.2(4)
O8 C8 Fe3 178.7(4)
O9 C9 Fe3 177.6(4)
C11 C10 S1 111.3(3)
C10 C11 C12 115.2(3)
C11 C12 Cl1 111.7(3)
O13 C13 Fe4 178.6(4)
O14 C14 Fe4 177.3(4)
O15 C15 Fe4 176.4(4)
O16 C16 Fe5 177.9(4)
O17 C17 Fe5 178.4(4)
O18 C18 Fe5 178.6(4)
O19 C19 Fe6 179.2(4)
O20 C20 Fe6 179.3(5)
O21 C21 Fe6 178.6(4)
C23 C22 S2 111.8(3)
C24 C23 C22 115.1(3)
C23 C24 Cl2 111.8(3)
N1 C25 C26 115.8(3)
C28 C27 N1 115.9(3)
C30 C29 N1 115.9(4)
C32 C31 N1 114.8(4)
C34 C33 N2 115.0(3)
N2 C35 C36 115.7(4)
C38 C37 N2 114.9(4)
N2 C39 C40 115.3(3)

loop_
_geom_bond_atom_site_label_1
_geom_bond_atom_site_label_2
_geom_bond_distance
Fe1 C1 1.758(5)
Fe1 C2 1.771(4)
Fe1 C3 1.774(5)
Fe1 S1 2.1219(10)
Fe1 Fe2 2.6333(8)
Fe1 Fe3 2.6495(7)
Fe2 C6 1.768(4)
Fe2 C5 1.770(5)
Fe2 C4 1.783(5)
Fe2 S1 2.1224(11)
Fe2 Fe3 2.6380(8)
Fe3 C9 1.786(5)
Fe3 C8 1.790(5)
Fe3 C7 1.796(4)
Fe3 S1 2.1327(11)
Fe4 C15 1.758(5)
Fe4 C14 1.776(4)
Fe4 C13 1.782(5)
Fe4 S2 2.1255(10)
Fe4 Fe6 2.6299(7)
Fe4 Fe5 2.6364(7)
Fe5 C16 1.779(4)
Fe5 C18 1.782(4)
Fe5 C17 1.787(5)
Fe5 S2 2.1311(11)
Fe5 Fe6 2.6435(8)
Fe6 C19 1.759(4)
Fe6 C20 1.771(5)
Fe6 C21 1.779(5)
Fe6 S2 2.1260(11)
Cl1 C12 1.780(4)
Cl2 C24 1.788(5)
S1 C10 1.827(3)
S2 C22 1.816(4)
O1 C1 1.163(5)
O2 C2 1.157(4)
O3 C3 1.154(5)
O4 C4 1.153(5)
O5 C5 1.154(5)
O6 C6 1.156(4)
O7 C7 1.135(4)
O8 C8 1.138(5)
O9 C9 1.149(5)
O13 C13 1.151(5)
O14 C14 1.151(4)
O15 C15 1.155(5)
O16 C16 1.143(4)
O17 C17 1.144(5)
O18 C18 1.145(4)
O19 C19 1.167(4)
O20 C20 1.155(5)
O21 C21 1.156(5)
N1 C31 1.501(5)
N1 C25 1.509(5)
N1 C27 1.523(5)
N1 C29 1.523(5)
N2 C39 1.505(5)
N2 C35 1.510(5)
N2 C37 1.518(5)
N2 C33 1.524(5)
C10 C11 1.513(5)
C11 C12 1.514(5)
C22 C23 1.507(5)
C23 C24 1.508(6)
C25 C26 1.516(5)
C27 C28 1.497(6)
C29 C30 1.510(6)
C31 C32 1.500(7)
C33 C34 1.517(6)
C35 C36 1.511(7)
C37 C38 1.509(6)
C39 C40 1.509(6)
